data_7134770
loop_
_publ_author_name
'Le&#xf3;n-Alcaide, Luis'
'Fern&#xe1;ndez-Alarc&#xf3;n, Alberto'
'Calbo, Joaqu&#xed;n'
'Keen, David A.'
'M&#xed;nguez Espallargas, Guillermo'

_publ_section_title
;
 Melt-quenched synthesis of a manganese ZIF glass.
;
_journal_issue 62
_journal_name_full 'Chemical communications (Cambridge, England)'
_journal_page_first 11641
_journal_page_last 11644
_journal_paper_doi 10.1039/d5cc02342d
_journal_volume 61
_journal_year 2025
_chemical_formula_moiety 'C24 H26 Mn3 N16'
_chemical_formula_sum 'C24 H26 Mn3 N16'
_chemical_formula_weight 703.43
_space_group_crystal_system monoclinic
_space_group_IT_number 14
_space_group_name_Hall '-P 2ybc'
_space_group_name_H-M_alt 'P 1 21/c 1'
_atom_sites_solution_hydrogens geom
_atom_sites_solution_primary dual
_audit_creation_date 2025-04-22
_audit_creation_method
;
Olex2 1.5
(compiled 2025.03.06 svn.red2d20d0 for OlexSys, GUI svn.r7188)
;
_audit_update_record
;
2025-04-22 deposited with the CCDC.	2025-06-23 downloaded from the CCDC.
;
_cell_angle_alpha 90
_cell_angle_beta 91.158(4)
_cell_angle_gamma 90
_cell_formula_units_Z 2
_cell_length_a 10.7686(5)
_cell_length_b 12.9029(6)
_cell_length_c 10.6640(4)
_cell_measurement_reflns_used 5327
_cell_measurement_temperature 120(2)
_cell_measurement_theta_max 76.1960
_cell_measurement_theta_min 4.0580
_cell_volume 1481.42(11)
_computing_cell_refinement 'CrysAlisPro 1.171.43.102a (Rigaku OD, 2023)'
_computing_data_collection 'CrysAlisPro 1.171.43.102a (Rigaku OD, 2023)'
_computing_data_reduction 'CrysAlisPro 1.171.43.102a (Rigaku OD, 2023)'
_computing_molecular_graphics 'Olex2 1.5 (Dolomanov et al., 2009)'
_computing_publication_material 'Olex2 1.5 (Dolomanov et al., 2009)'
_computing_structure_refinement 'SHELXL 2018/3 (Sheldrick, 2015)'
_computing_structure_solution 'SHELXT 2018/2 (Sheldrick, 2018)'
_diffrn_ambient_environment N~2~
_diffrn_ambient_temperature 120(2)
_diffrn_detector 'Hybrid Pixel Array Detector'
_diffrn_detector_area_resol_mean 10.0000
_diffrn_detector_type HyPix
_diffrn_measured_fraction_theta_full 0.998
_diffrn_measured_fraction_theta_max 0.961
_diffrn_measurement_details
;
List of Runs (angles in degrees, time in seconds):

  # Type    Start    End  Width  t~exp~   \w     \q     \k     \f   Frames
#--------------------------------------------------------------------------
  1  \w    -58.00  23.00   0.50   10.00    --  -48.92   7.00 -62.00  162
  2  \w   -120.00 -40.00   0.50   10.00    --  -48.92  -7.00 122.00  160
  3  \w     40.00 120.00   0.50   10.00    --   48.92   7.00 -62.00  160
  4  \w    -22.00  58.00   0.50   10.00    --   48.92  -7.00 122.00  160
  5  \w   -112.00 -31.00   0.50   40.00    -- -103.00   7.00 -62.00  162
  6  \w   -174.00 -94.00   0.50   40.00    -- -103.00  -7.00 122.00  160
  7  \w     32.00 113.00   0.50   40.00    --  103.32  -7.00 122.00  162
  8  \w     94.00 175.00   0.50   40.00    --  103.32   7.00 -62.00  162
  9  \w     19.00  92.00   0.50   10.00    --   48.92-125.00 -60.00  146
 10  \w     19.00  92.00   0.50   10.00    --   48.92-125.00-180.00  146
 11  \w     34.00 106.00   0.50   40.00    --  103.32 -99.00 -60.00  144
 12  \w     32.00 111.00   0.50   40.00    --  103.32 -38.00 -60.00  158
 13  \w     35.00 112.00   0.50   40.00    --  103.32-125.00 120.00  154
 14  \w     35.00 112.00   0.50   40.00    --  103.32-125.00 120.00  154
 15  \w     32.00 124.00   0.50   40.00    --  103.32 -77.00 120.00  184
 16  \w     34.00 106.00   0.50   40.00    --  103.32 -99.00 -60.00  144
 17  \w     40.00 104.00   0.50   40.00    --  103.32 -99.00  30.00  128
;
_diffrn_measurement_device 'four-circle diffractometer'
_diffrn_measurement_device_type 'XtaLAB Synergy R, DW system, HyPix'
_diffrn_measurement_method '\w scans'
_diffrn_orient_matrix_type 'CrysAlisPro convention (1999,Acta A55,543-557)'
_diffrn_orient_matrix_UB_11 -0.1051394000
_diffrn_orient_matrix_UB_12 -0.0092544000
_diffrn_orient_matrix_UB_13 -0.0995378000
_diffrn_orient_matrix_UB_21 0.0969801000
_diffrn_orient_matrix_UB_22 -0.0060356000
_diffrn_orient_matrix_UB_23 -0.1039062000
_diffrn_orient_matrix_UB_31 0.0032021000
_diffrn_orient_matrix_UB_32 -0.1189071000
_diffrn_orient_matrix_UB_33 0.0131062000
_diffrn_radiation_monochromator mirror
_diffrn_radiation_probe x-ray
_diffrn_radiation_type 'Cu K\a'
_diffrn_radiation_wavelength 1.54184
_diffrn_reflns_av_R_equivalents 0.0622
_diffrn_reflns_av_unetI/netI 0.0394
_diffrn_reflns_Laue_measured_fraction_full 0.998
_diffrn_reflns_Laue_measured_fraction_max 0.961
_diffrn_reflns_limit_h_max 13
_diffrn_reflns_limit_h_min -13
_diffrn_reflns_limit_k_max 6
_diffrn_reflns_limit_k_min -15
_diffrn_reflns_limit_l_max 13
_diffrn_reflns_limit_l_min -13
_diffrn_reflns_number 13940
_diffrn_reflns_point_group_measured_fraction_full 0.998
_diffrn_reflns_point_group_measured_fraction_max 0.961
_diffrn_reflns_theta_full 67.684
_diffrn_reflns_theta_max 76.738
_diffrn_reflns_theta_min 4.106
_diffrn_source 'Rotating-anode X-ray tube'
_diffrn_source_type 'Rigaku (Cu) X-ray Source'
_exptl_absorpt_coefficient_mu 10.631
_exptl_absorpt_correction_T_max 1.00000
_exptl_absorpt_correction_T_min 0.58309
_exptl_absorpt_correction_type multi-scan
_exptl_absorpt_process_details
;
CrysAlisPro 1.171.43.102a (Rigaku Oxford Diffraction, 2023)
Empirical absorption correction using spherical harmonics,
implemented in SCALE3 ABSPACK scaling algorithm.
;
_exptl_crystal_colour colourless
_exptl_crystal_colour_primary colourless
_exptl_crystal_density_diffrn 1.577
_exptl_crystal_description block
_exptl_crystal_F_000 714
_exptl_crystal_size_max 0.06
_exptl_crystal_size_mid 0.04
_exptl_crystal_size_min 0.02
_refine_diff_density_max 0.698
_refine_diff_density_min -0.664
_refine_diff_density_rms 0.085
_refine_ls_extinction_method none
_refine_ls_goodness_of_fit_ref 1.024
_refine_ls_hydrogen_treatment constr
_refine_ls_matrix_type full
_refine_ls_number_parameters 196
_refine_ls_number_reflns 2999
_refine_ls_number_restraints 0
_refine_ls_restrained_S_all 1.024
_refine_ls_R_factor_all 0.0712
_refine_ls_R_factor_gt 0.0501
_refine_ls_shift/su_max 0.000
_refine_ls_shift/su_mean 0.000
_refine_ls_structure_factor_coef Fsqd
_refine_ls_weighting_details 'w=1/[\s^2^(Fo^2^)+(0.0827P)^2^+1.2333P] where P=(Fo^2^+2Fc^2^)/3'
_refine_ls_weighting_scheme calc
_refine_ls_wR_factor_gt 0.1286
_refine_ls_wR_factor_ref 0.1446
_reflns_Friedel_coverage 0.000
_reflns_number_gt 2269
_reflns_number_total 2999
_reflns_threshold_expression 'I > 2\s(I)'
_cod_data_source_file d5cc02342d2.cif
_cod_data_source_block sx1228_auto
_cod_depositor_comments 'Adding full bibliography for 7134770.cif.'
_cod_database_code 7134770
_shelx_shelxl_version_number 2018/3
_chemical_oxdiff_formula Mn3C10H10N10
_shelx_space_group_comment
;
The symmetry employed for this shelxl refinement is uniquely defined
by the following loop, which should always be used as a source of
symmetry information in preference to the above space-group names.
They are only intended as comments.
;
_shelx_estimated_absorpt_t_max 0.816
_shelx_estimated_absorpt_t_min 0.568
_olex2_refinement_description
;
1. Fixed Uiso
 At 1.2 times of:
  All C(H) groups, All N(H) groups
2.a Aromatic/amide H refined with riding coordinates:
 C12(H12), C14(H14), C15(H15), C22(H22), C24(H24), C25(H25), C32(H32),
 C34(H34), C35(H35), C42(H42), N43(H43), C44(H44), C45(H45)
;
_olex2_submission_special_instructions 'No special instructions were received'
_oxdiff_exptl_absorpt_empirical_details
;
Empirical correction (ABSPACK) includes:
- Absorption correction using spherical harmonics
- Frame scaling
;
_oxdiff_exptl_absorpt_empirical_full_max 2.266
_oxdiff_exptl_absorpt_empirical_full_min 0.560

loop_
_space_group_symop_operation_xyz
'x, y, z'
'-x, y+1/2, -z+1/2'
'-x, -y, -z'
'x, -y-1/2, z-1/2'

loop_
_atom_site_label
_atom_site_type_symbol
_atom_site_fract_x
_atom_site_fract_y
_atom_site_fract_z
_atom_site_U_iso_or_equiv
_atom_site_adp_type
_atom_site_occupancy
_atom_site_site_symmetry_order
_atom_site_calc_flag
_atom_site_refinement_flags_posn
_atom_site_refinement_flags_adp
_atom_site_refinement_flags_occupancy
_atom_site_disorder_assembly
_atom_site_disorder_group
Mn1 Mn 0.50564(5) 0.37559(5) 0.27108(5) 0.0398(2) Uani 1 1 d . . . . .
Mn2 Mn 0.000000 0.500000 0.000000 0.0387(2) Uani 1 2 d S . P . .
N11 N 0.3192(3) 0.4151(3) 0.2444(3) 0.0412(7) Uani 1 1 d . . . . .
C12 C 0.2616(3) 0.4522(3) 0.1410(4) 0.0427(9) Uani 1 1 d . . . . .
H12 H 0.304747 0.469329 0.066942 0.051 Uiso 1 1 calc R U . . .
N13 N 0.1390(3) 0.4631(3) 0.1506(3) 0.0438(8) Uani 1 1 d . . . . .
C14 C 0.1159(4) 0.4295(4) 0.2707(4) 0.0487(10) Uani 1 1 d . . . . .
H14 H 0.036539 0.427010 0.307937 0.058 Uiso 1 1 calc R U . . .
C15 C 0.2246(4) 0.4005(3) 0.3274(4) 0.0453(10) Uani 1 1 d . . . . .
H15 H 0.233743 0.374551 0.410402 0.054 Uiso 1 1 calc R U . . .
N21 N 0.5302(3) 0.3331(3) 0.4614(3) 0.0416(7) Uani 1 1 d . . . . .
C22 C 0.4954(4) 0.2492(3) 0.5220(3) 0.0425(9) Uani 1 1 d . . . . .
H22 H 0.448810 0.194897 0.483499 0.051 Uiso 1 1 calc R U . . .
N23 N 0.5319(3) 0.2478(3) 0.6433(3) 0.0420(7) Uani 1 1 d . . . . .
C24 C 0.5935(4) 0.3392(4) 0.6594(3) 0.0432(9) Uani 1 1 d . . . . .
H24 H 0.630838 0.362377 0.735854 0.052 Uiso 1 1 calc R U . . .
C25 C 0.5932(4) 0.3921(3) 0.5492(3) 0.0413(9) Uani 1 1 d . . . . .
H25 H 0.630005 0.457882 0.535352 0.050 Uiso 1 1 calc R U . . .
N31 N 0.6636(3) 0.4657(3) 0.2301(3) 0.0423(7) Uani 1 1 d . . . . .
C32 C 0.7553(3) 0.4335(3) 0.1545(3) 0.0395(9) Uani 1 1 d . . . . .
H32 H 0.755639 0.367135 0.115962 0.047 Uiso 1 1 calc R U . . .
N33 N 0.8448(3) 0.5028(3) 0.1387(3) 0.0405(7) Uani 1 1 d . . . . .
C34 C 0.8099(4) 0.5861(4) 0.2096(4) 0.0501(10) Uani 1 1 d . . . . .
H34 H 0.854492 0.649252 0.218204 0.060 Uiso 1 1 calc R U . . .
C35 C 0.6999(4) 0.5632(4) 0.2661(4) 0.0513(11) Uani 1 1 d . . . . .
H35 H 0.656182 0.607492 0.320936 0.062 Uiso 1 1 calc R U . . .
N41 N 0.0382(3) 0.6742(3) 0.0281(3) 0.0472(8) Uani 1 1 d . . . . .
C42 C 0.1197(4) 0.7179(4) 0.1076(4) 0.0517(11) Uani 1 1 d . . . . .
H42 H 0.156444 0.683033 0.177487 0.062 Uiso 1 1 calc R U . . .
N43 N 0.1437(4) 0.8159(4) 0.0776(4) 0.0633(11) Uani 1 1 d . . . . .
H43 H 0.195180 0.858332 0.117072 0.076 Uiso 1 1 calc R U . . .
C44 C 0.0720(5) 0.8379(4) -0.0276(4) 0.0592(12) Uani 1 1 d . . . . .
H44 H 0.068339 0.901703 -0.071985 0.071 Uiso 1 1 calc R U . . .
C45 C 0.0084(4) 0.7510(4) -0.0548(4) 0.0551(11) Uani 1 1 d . . . . .
H45 H -0.049463 0.744030 -0.122713 0.066 Uiso 1 1 calc R U . . .

loop_
_atom_site_aniso_label
_atom_site_aniso_U_11
_atom_site_aniso_U_22
_atom_site_aniso_U_33
_atom_site_aniso_U_23
_atom_site_aniso_U_13
_atom_site_aniso_U_12
Mn1 0.0324(3) 0.0608(4) 0.0262(3) -0.0004(3) -0.0037(2) -0.0017(3)
Mn2 0.0283(4) 0.0596(6) 0.0279(4) 0.0001(4) -0.0018(3) 0.0007(4)
N11 0.0339(15) 0.059(2) 0.0310(15) 0.0015(15) -0.0025(12) -0.0019(15)
C12 0.0328(17) 0.059(3) 0.0356(18) 0.0023(18) -0.0034(14) -0.0011(18)
N13 0.0328(15) 0.069(2) 0.0298(15) 0.0012(15) -0.0019(12) -0.0008(15)
C14 0.0366(18) 0.076(3) 0.0333(19) -0.0014(19) 0.0012(15) -0.003(2)
C15 0.041(2) 0.065(3) 0.0296(18) 0.0037(18) -0.0037(15) -0.0058(18)
N21 0.0375(16) 0.060(2) 0.0275(15) -0.0019(14) -0.0071(12) -0.0016(15)
C22 0.047(2) 0.055(3) 0.0256(17) 0.0023(17) -0.0031(14) -0.0046(19)
N23 0.0411(16) 0.051(2) 0.0335(15) 0.0031(15) -0.0083(12) 0.0013(15)
C24 0.0383(18) 0.061(3) 0.0301(18) -0.0058(17) -0.0066(15) 0.0006(19)
C25 0.0356(18) 0.057(3) 0.0308(18) -0.0029(16) -0.0042(14) -0.0034(17)
N31 0.0352(15) 0.056(2) 0.0351(16) -0.0012(15) 0.0011(13) -0.0010(15)
C32 0.0346(18) 0.054(2) 0.0299(17) 0.0019(16) 0.0006(14) 0.0035(17)
N33 0.0299(14) 0.062(2) 0.0298(15) -0.0017(14) -0.0001(12) 0.0004(14)
C34 0.043(2) 0.065(3) 0.043(2) -0.014(2) 0.0043(17) -0.008(2)
C35 0.038(2) 0.068(3) 0.049(2) -0.017(2) 0.0068(17) -0.005(2)
N41 0.0341(16) 0.069(2) 0.0388(17) -0.0035(16) 0.0005(13) -0.0042(16)
C42 0.040(2) 0.075(3) 0.040(2) -0.005(2) -0.0004(16) 0.001(2)
N43 0.051(2) 0.086(3) 0.054(2) -0.014(2) 0.0047(17) -0.014(2)
C44 0.070(3) 0.063(3) 0.045(2) 0.006(2) 0.009(2) -0.003(2)
C45 0.059(3) 0.068(3) 0.038(2) 0.001(2) -0.0042(18) 0.000(2)

loop_
_atom_type_symbol
_atom_type_description
_atom_type_scat_dispersion_real
_atom_type_scat_dispersion_imag
_atom_type_scat_source
C C 0.0181 0.0091 'International Tables Vol C Tables 4.2.6.8 and 6.1.1.4'
H H 0.0000 0.0000 'International Tables Vol C Tables 4.2.6.8 and 6.1.1.4'
Mn Mn -0.5299 2.8052 'International Tables Vol C Tables 4.2.6.8 and 6.1.1.4'
N N 0.0311 0.0180 'International Tables Vol C Tables 4.2.6.8 and 6.1.1.4'

loop_
_geom_angle_atom_site_label_1
_geom_angle_atom_site_label_2
_geom_angle_atom_site_label_3
_geom_angle
_geom_angle_site_symmetry_1
_geom_angle_site_symmetry_3
_geom_angle_publ_flag
N11 Mn1 N21 107.21(12) . . ?
N11 Mn1 N23 103.68(13) . 4_565 ?
N11 Mn1 N31 127.89(14) . . ?
N21 Mn1 N23 114.02(14) . 4_565 ?
N31 Mn1 N21 104.82(12) . . ?
N31 Mn1 N23 99.31(13) . 4_565 ?
N13 Mn2 N13 180.0(2) 3_565 . ?
N13 Mn2 N33 88.45(11) 3_565 1_455 ?
N13 Mn2 N33 91.55(11) . 1_455 ?
N13 Mn2 N33 88.45(11) . 3_665 ?
N13 Mn2 N33 91.55(11) 3_565 3_665 ?
N13 Mn2 N41 89.94(13) 3_565 3_565 ?
N13 Mn2 N41 90.06(13) 3_565 . ?
N13 Mn2 N41 89.94(13) . . ?
N13 Mn2 N41 90.06(13) . 3_565 ?
N33 Mn2 N33 180.00(18) 3_665 1_455 ?
N33 Mn2 N41 88.20(12) 3_665 . ?
N33 Mn2 N41 91.80(12) 3_665 3_565 ?
N33 Mn2 N41 88.20(12) 1_455 3_565 ?
N33 Mn2 N41 91.80(12) 1_455 . ?
N41 Mn2 N41 180.0 3_565 . ?
C12 N11 Mn1 128.8(3) . . ?
C12 N11 C15 104.0(3) . . ?
C15 N11 Mn1 127.0(3) . . ?
N11 C12 H12 122.7 . . ?
N13 C12 N11 114.6(3) . . ?
N13 C12 H12 122.7 . . ?
C12 N13 Mn2 128.3(3) . . ?
C12 N13 C14 103.6(3) . . ?
C14 N13 Mn2 127.3(3) . . ?
N13 C14 H14 125.4 . . ?
C15 C14 N13 109.2(3) . . ?
C15 C14 H14 125.4 . . ?
N11 C15 H15 125.7 . . ?
C14 C15 N11 108.6(3) . . ?
C14 C15 H15 125.7 . . ?
C22 N21 Mn1 130.7(3) . . ?
C22 N21 C25 105.2(3) . . ?
C25 N21 Mn1 124.1(3) . . ?
N21 C22 H22 123.1 . . ?
N21 C22 N23 113.7(4) . . ?
N23 C22 H22 123.1 . . ?
C22 N23 Mn1 126.1(3) . 4_566 ?
C22 N23 C24 104.0(3) . . ?
C24 N23 Mn1 129.8(2) . 4_566 ?
N23 C24 H24 125.3 . . ?
C25 C24 N23 109.5(3) . . ?
C25 C24 H24 125.3 . . ?
N21 C25 H25 126.2 . . ?
C24 C25 N21 107.7(4) . . ?
C24 C25 H25 126.2 . . ?
C32 N31 Mn1 123.7(3) . . ?
C32 N31 C35 103.9(3) . . ?
C35 N31 Mn1 132.3(3) . . ?
N31 C32 H32 122.9 . . ?
N33 C32 N31 114.2(4) . . ?
N33 C32 H32 122.9 . . ?
C32 N33 Mn2 128.5(3) . 1_655 ?
C32 N33 C34 104.5(3) . . ?
C34 N33 Mn2 126.1(3) . 1_655 ?
N33 C34 H34 125.6 . . ?
N33 C34 C35 108.8(4) . . ?
C35 C34 H34 125.6 . . ?
N31 C35 C34 108.6(4) . . ?
N31 C35 H35 125.7 . . ?
C34 C35 H35 125.7 . . ?
C42 N41 Mn2 127.5(3) . . ?
C42 N41 C45 104.4(4) . . ?
C45 N41 Mn2 125.9(3) . . ?
N41 C42 H42 123.9 . . ?
N43 C42 N41 112.2(4) . . ?
N43 C42 H42 123.9 . . ?
C42 N43 H43 126.8 . . ?
C42 N43 C44 106.4(4) . . ?
C44 N43 H43 126.8 . . ?
N43 C44 H44 126.9 . . ?
C45 C44 N43 106.2(4) . . ?
C45 C44 H44 126.9 . . ?
N41 C45 H45 124.6 . . ?
C44 C45 N41 110.8(4) . . ?
C44 C45 H45 124.6 . . ?

loop_
_geom_bond_atom_site_label_1
_geom_bond_atom_site_label_2
_geom_bond_distance
_geom_bond_site_symmetry_2
_geom_bond_publ_flag
Mn1 N11 2.086(3) . ?
Mn1 N21 2.114(3) . ?
Mn1 N23 2.118(3) 4_565 ?
Mn1 N31 2.113(3) . ?
Mn2 N13 2.224(3) 3_565 ?
Mn2 N13 2.224(3) . ?
Mn2 N33 2.255(3) 3_665 ?
Mn2 N33 2.255(3) 1_455 ?
Mn2 N41 2.304(4) 3_565 ?
Mn2 N41 2.304(4) . ?
N11 C12 1.342(5) . ?
N11 C15 1.375(5) . ?
C12 H12 0.9500 . ?
C12 N13 1.334(5) . ?
N13 C14 1.380(5) . ?
C14 H14 0.9500 . ?
C14 C15 1.359(6) . ?
C15 H15 0.9500 . ?
N21 C22 1.318(5) . ?
N21 C25 1.376(5) . ?
C22 H22 0.9500 . ?
C22 N23 1.345(4) . ?
N23 C24 1.362(5) . ?
C24 H24 0.9500 . ?
C24 C25 1.358(6) . ?
C25 H25 0.9500 . ?
N31 C32 1.353(5) . ?
N31 C35 1.370(6) . ?
C32 H32 0.9500 . ?
C32 N33 1.327(5) . ?
N33 C34 1.370(5) . ?
C34 H34 0.9500 . ?
C34 C35 1.372(6) . ?
C35 H35 0.9500 . ?
N41 C42 1.332(5) . ?
N41 C45 1.362(6) . ?
C42 H42 0.9500 . ?
C42 N43 1.332(7) . ?
N43 H43 0.8800 . ?
N43 C44 1.378(6) . ?
C44 H44 0.9500 . ?
C44 C45 1.342(7) . ?
C45 H45 0.9500 . ?

loop_
_geom_torsion_atom_site_label_1
_geom_torsion_atom_site_label_2
_geom_torsion_atom_site_label_3
_geom_torsion_atom_site_label_4
_geom_torsion
_geom_torsion_site_symmetry_1
_geom_torsion_site_symmetry_2
_geom_torsion_site_symmetry_3
_geom_torsion_site_symmetry_4
_geom_torsion_publ_flag
Mn1 N11 C12 N13 175.5(3) . . . . ?
Mn1 N11 C15 C14 -175.4(3) . . . . ?
Mn1 N21 C22 N23 177.7(3) . . . . ?
Mn1 N21 C25 C24 -178.1(3) . . . . ?
Mn1 N23 C24 C25 176.1(3) 4_566 . . . ?
Mn1 N31 C32 N33 178.5(2) . . . . ?
Mn1 N31 C35 C34 -178.4(3) . . . . ?
Mn2 N13 C14 C15 170.7(3) . . . . ?
Mn2 N33 C34 C35 169.9(3) 1_655 . . . ?
Mn2 N41 C42 N43 162.6(3) . . . . ?
Mn2 N41 C45 C44 -162.9(3) . . . . ?
N11 C12 N13 Mn2 -170.7(3) . . . . ?
N11 C12 N13 C14 -0.3(5) . . . . ?
C12 N11 C15 C14 -0.2(5) . . . . ?
C12 N13 C14 C15 0.2(5) . . . . ?
N13 C14 C15 N11 0.0(5) . . . . ?
C15 N11 C12 N13 0.3(5) . . . . ?
N21 C22 N23 Mn1 -176.0(3) . . . 4_566 ?
N21 C22 N23 C24 0.7(5) . . . . ?
C22 N21 C25 C24 0.4(4) . . . . ?
C22 N23 C24 C25 -0.4(4) . . . . ?
N23 C24 C25 N21 0.0(5) . . . . ?
C25 N21 C22 N23 -0.7(5) . . . . ?
N31 C32 N33 Mn2 -169.0(2) . . . 1_655 ?
N31 C32 N33 C34 0.4(4) . . . . ?
C32 N31 C35 C34 0.9(5) . . . . ?
C32 N33 C34 C35 0.2(5) . . . . ?
N33 C34 C35 N31 -0.7(5) . . . . ?
C35 N31 C32 N33 -0.8(4) . . . . ?
N41 C42 N43 C44 0.7(5) . . . . ?
C42 N41 C45 C44 1.1(5) . . . . ?
C42 N43 C44 C45 0.1(5) . . . . ?
N43 C44 C45 N41 -0.8(6) . . . . ?
C45 N41 C42 N43 -1.1(5) . . . . ?
